data_4512001
loop_
_publ_author_name
'Ravat, Prince'
'Borozdina, Yulia'
'Ito, Yoshikazu'
'Enkelmann, Volker'
'Baumgarten, Martin'

_publ_section_title
;
 Crystal Engineering of Tolane Bridged Nitronyl Nitroxide Biradicals:
 Candidates for Quantum Magnets
;
_journal_issue 11
_journal_name_full 'Crystal Growth &amp; Design'
_journal_page_first 5840
_journal_paper_doi 10.1021/cg5010787
_journal_volume 14
_journal_year 2014
_chemical_absolute_configuration ad
_chemical_formula_moiety 'C28 H30 Br2 N4 O4'
_chemical_formula_sum 'C28 H30 Br2 N4 O4'
_chemical_formula_weight 646.38
_space_group_IT_number 4
_symmetry_cell_setting monoclinic
_symmetry_space_group_name_Hall 'P 2yb'
_symmetry_space_group_name_H-M 'P 1 21 1'
_atom_sites_solution_hydrogens geom
_atom_sites_solution_primary direct
_audit_creation_date 11-10-18
_audit_creation_method CRYSTALS_ver_12.84
_cell_angle_alpha 90
_cell_angle_beta 105.2050(13)
_cell_angle_gamma 90
_cell_formula_units_Z 2
_cell_length_a 10.9319(2)
_cell_length_b 11.3535(3)
_cell_length_c 11.1954(2)
_cell_measurement_reflns_used 0
_cell_measurement_temperature 120
_cell_measurement_theta_max 0
_cell_measurement_theta_min 0
_cell_volume 1340.88(5)
_computing_cell_refinement 'DENZO/SCALEPACK (Otwinowski & Minor, 1997)'
_computing_data_collection 'COLLECT (Nonius, 1997-2001).'
_computing_data_reduction 'DENZO/SCALEPACK (Otwinowski & Minor, 1997)'
_computing_molecular_graphics 'CAMERON (Watkin et al., 1996)'
_computing_publication_material 'CRYSTALS (Betteridge et al., 2003)'
_computing_structure_refinement 'CRYSTALS (Betteridge et al., 2003)'
_computing_structure_solution 'CRYSTALS (Betteridge et al., 2003)'
_diffrn_ambient_temperature 120
_diffrn_measured_fraction_theta_full 0.997
_diffrn_measured_fraction_theta_max 0.985
_diffrn_measurement_device_type 'Nonius KappaCCD'
_diffrn_measurement_method '\f & \w scans'
_diffrn_radiation_monochromator graphite
_diffrn_radiation_type 'Mo K\a'
_diffrn_radiation_wavelength 0.71073
_diffrn_reflns_av_R_equivalents 0.089
_diffrn_reflns_limit_h_max 15
_diffrn_reflns_limit_h_min -15
_diffrn_reflns_limit_k_max 14
_diffrn_reflns_limit_k_min -15
_diffrn_reflns_limit_l_max 15
_diffrn_reflns_limit_l_min -15
_diffrn_reflns_number 17180
_diffrn_reflns_theta_full 29.586
_diffrn_reflns_theta_max 30.189
_diffrn_reflns_theta_min 1.885
_diffrn_standards_number 0
_exptl_absorpt_coefficient_mu 3.065
_exptl_absorpt_correction_T_max 0.71
_exptl_absorpt_correction_T_min 0.62
_exptl_absorpt_correction_type multi-scan
_exptl_absorpt_process_details 'SORTAV (Blessing)'
_exptl_crystal_colour 'dark blue'
_exptl_crystal_density_diffrn 1.601
_exptl_crystal_description ?needle
_exptl_crystal_F_000 656
_exptl_crystal_size_max 0.40
_exptl_crystal_size_mid 0.16
_exptl_crystal_size_min 0.11
_refine_diff_density_max 0.72
_refine_diff_density_min -0.92
_refine_ls_abs_structure_details 'Flack (1983), 3034 Friedel-pairs'
_refine_ls_abs_structure_Flack 0.584(9)
_refine_ls_extinction_method None
_refine_ls_goodness_of_fit_ref 1.0883
_refine_ls_hydrogen_treatment constr
_refine_ls_matrix_type full
_refine_ls_number_parameters 344
_refine_ls_number_reflns 6065
_refine_ls_number_restraints 1
_refine_ls_R_factor_all 0.0518
_refine_ls_R_factor_gt 0.0443
_refine_ls_shift/su_max 0.002025
_refine_ls_structure_factor_coef F
_refine_ls_weighting_details
;

 Method, part 1, Chebychev polynomial, (Watkin, 1994, Prince, 1982) 

 [weight] = 1.0/[A~0~*T~0~(x)+A~1~*T~1~(x) ... +A~n-1~]*T~n-1~(x)] 

 where A~i~ are the Chebychev coefficients listed below and x= Fcalc/Fmax 

 Method = Robust Weighting (Prince, 1982) 

 W = [weight] * [1-(deltaF/6*sigmaF)^2^]^2^ 

 A~i~ are: 

 4.65 0.172 3.83 

;
_refine_ls_weighting_scheme calc
_refine_ls_wR_factor_all 0.0536
_refine_ls_wR_factor_gt 0.0531
_refine_ls_wR_factor_ref 0.0531
_reflns_limit_h_max 14
_reflns_limit_h_min -15
_reflns_limit_k_max 14
_reflns_limit_k_min -15
_reflns_limit_l_max 15
_reflns_limit_l_min 0
_reflns_number_gt 6065
_reflns_number_total 7134
_reflns_threshold_expression I>3.0\s(I)
_oxford_diffrn_Wilson_B_factor 0.00
_oxford_diffrn_Wilson_scale 0.00
_oxford_refine_ls_scale 1.297(2)
_oxford_structure_analysis_title 'diBrdiradikal 120K 10-11'
_cod_data_source_file cg5010787_si_002.cif
_cod_data_source_block CRYSTALS_cif
_cod_depositor_comments
;
The following automatic conversions were performed:

'_symmetry_cell_setting' value 'Monoclinic' changed to 'monoclinic'
according to
/home/saulius/struct/COD-crude-data--automatic-downloads/rss-feeds/ACS/lib/dictionaries/cif_core.dic
dictionary named 'cif_core.dic' version 2.4.2 from 2011-04-26.

Automatic conversion script
Id: cif_fix_values 2281 2013-09-26 08:29:07Z andrius 
;
_cod_original_sg_symbol_H-M 'P 1 21 1 '
_cod_original_formula_sum 'C14 H15 Br1 N2 O2'
_cod_database_code 4512001

loop_
_symmetry_equiv_pos_as_xyz
x,y,z
-x,y+1/2,-z

loop_
_atom_site_label
_atom_site_type_symbol
_atom_site_fract_x
_atom_site_fract_y
_atom_site_fract_z
_atom_site_U_iso_or_equiv
_atom_site_occupancy
_atom_site_adp_type
_atom_site_refinement_flags_posn
Br1 Br -0.34119(4) -0.25410(6) -0.97949(4) 0.0322 1.0000 Uani .
Br2 Br -0.66718(3) -0.22538(6) -0.54764(4) 0.0323 1.0000 Uani .
O1 O -0.0709(3) 0.0985(3) -0.9777(3) 0.0364 1.0000 Uani .
O2 O -0.3512(4) 0.3524(3) -0.8650(5) 0.0552 1.0000 Uani .
O3 O -0.6290(3) -0.8378(3) -0.6012(4) 0.0415 1.0000 Uani .
O4 O -0.9356(3) -0.5769(2) -0.5454(3) 0.0303 1.0000 Uani .
N1 N -0.1287(3) 0.1926(3) -0.9610(3) 0.0200 1.0000 Uani .
N2 N -0.2612(3) 0.3137(3) -0.9062(4) 0.0264 1.0000 Uani .
N3 N -0.7278(3) -0.7956(3) -0.5750(3) 0.0236 1.0000 Uani .
N4 N -0.8717(3) -0.6724(3) -0.5461(3) 0.0185 1.0000 Uani .
C1 C -0.2320(3) 0.1988(3) -0.9158(3) 0.0179 1.0000 Uani .
C2 C -0.2970(3) 0.0974(3) -0.8802(3) 0.0186 1.0000 Uani .
C3 C -0.2906(3) -0.0117(3) -0.9364(3) 0.0210 1.0000 Uani .
C4 C -0.3489(3) -0.1087(3) -0.9009(3) 0.0230 1.0000 Uani .
C5 C -0.4118(3) -0.1013(3) -0.8066(3) 0.0226 1.0000 Uani .
C6 C -0.4191(3) 0.0090(4) -0.7528(3) 0.0249 1.0000 Uani .
C7 C -0.3632(3) 0.1071(3) -0.7888(3) 0.0232 1.0000 Uani .
C8 C -0.4683(3) -0.2036(3) -0.7679(3) 0.0244 1.0000 Uani .
C9 C -0.5162(3) -0.2896(3) -0.7367(3) 0.0252 1.0000 Uani .
C10 C -0.5757(3) -0.3884(3) -0.6967(3) 0.0220 1.0000 Uani .
C11 C -0.5616(3) -0.5029(3) -0.7403(3) 0.0225 1.0000 Uani .
C12 C -0.6191(3) -0.6001(3) -0.7006(3) 0.0217 1.0000 Uani .
C13 C -0.6948(3) -0.5833(3) -0.6183(3) 0.0186 1.0000 Uani .
C14 C -0.7086(3) -0.4699(3) -0.5740(3) 0.0210 1.0000 Uani .
C15 C -0.6484(3) -0.3759(3) -0.6116(3) 0.0209 1.0000 Uani .
C16 C -0.7628(3) -0.6815(3) -0.5793(3) 0.0181 1.0000 Uani .
C17 C -0.8226(3) -0.8767(3) -0.5413(3) 0.0188 1.0000 Uani .
C18 C -0.8750(4) -0.9570(3) -0.6526(3) 0.0283 1.0000 Uani .
C19 C -0.7531(4) -0.9523(3) -0.4321(3) 0.0253 1.0000 Uani .
C20 C -0.9202(3) -0.7874(3) -0.5130(3) 0.0200 1.0000 Uani .
C21 C -1.0556(3) -0.8030(4) -0.5931(4) 0.0324 1.0000 Uani .
C22 C -0.9217(5) -0.7785(4) -0.3769(4) 0.0377 1.0000 Uani .
C23 C -0.0760(3) 0.3116(3) -0.9805(3) 0.0176 1.0000 Uani .
C24 C -0.0584(4) 0.3163(4) -1.1107(4) 0.0290 1.0000 Uani .
C25 C 0.0540(3) 0.3205(4) -0.8869(4) 0.0290 1.0000 Uani .
C26 C -0.1779(3) 0.3965(3) -0.9533(3) 0.0190 1.0000 Uani .
C27 C -0.2608(4) 0.4568(4) -1.0677(3) 0.0300 1.0000 Uani .
C28 C -0.1269(4) 0.4879(3) -0.8537(3) 0.0261 1.0000 Uani .
H31 H -0.2462 -0.0192 -0.9984 0.0275 1.0000 Uiso R
H61 H -0.4625 0.0160 -0.6899 0.0331 1.0000 Uiso R
H71 H -0.3701 0.1815 -0.7522 0.0309 1.0000 Uiso R
H111 H -0.5117 -0.5139 -0.7973 0.0295 1.0000 Uiso R
H121 H -0.6070 -0.6770 -0.7289 0.0310 1.0000 Uiso R
H141 H -0.7592 -0.4582 -0.5178 0.0287 1.0000 Uiso R
H181 H -0.9352 -1.0096 -0.6342 0.0367 1.0000 Uiso R
H182 H -0.9150 -0.9105 -0.7226 0.0367 1.0000 Uiso R
H183 H -0.8077 -1.0007 -0.6702 0.0367 1.0000 Uiso R
H191 H -0.8115 -1.0041 -0.4096 0.0339 1.0000 Uiso R
H192 H -0.6890 -0.9969 -0.4545 0.0339 1.0000 Uiso R
H193 H -0.7155 -0.9027 -0.3640 0.0339 1.0000 Uiso R
H211 H -1.0885 -0.8758 -0.5735 0.0424 1.0000 Uiso R
H212 H -1.0554 -0.8029 -0.6780 0.0424 1.0000 Uiso R
H213 H -1.1069 -0.7402 -0.5780 0.0424 1.0000 Uiso R
H221 H -0.9520 -0.8505 -0.3522 0.0526 1.0000 Uiso R
H222 H -0.9758 -0.7159 -0.3668 0.0526 1.0000 Uiso R
H223 H -0.8382 -0.7641 -0.3274 0.0526 1.0000 Uiso R
H241 H -0.0247 0.3908 -1.1240 0.0416 1.0000 Uiso R
H242 H -0.1383 0.3053 -1.1687 0.0416 1.0000 Uiso R
H243 H -0.0018 0.2559 -1.1210 0.0416 1.0000 Uiso R
H251 H 0.0915 0.3943 -0.8962 0.0366 1.0000 Uiso R
H252 H 0.1071 0.2587 -0.9012 0.0366 1.0000 Uiso R
H253 H 0.0443 0.3141 -0.8053 0.0366 1.0000 Uiso R
H271 H -0.2106 0.5103 -1.0998 0.0372 1.0000 Uiso R
H272 H -0.2962 0.3994 -1.1288 0.0372 1.0000 Uiso R
H273 H -0.3271 0.4985 -1.0458 0.0372 1.0000 Uiso R
H281 H -0.0737 0.5418 -0.8813 0.0350 1.0000 Uiso R
H282 H -0.1957 0.5294 -0.8362 0.0350 1.0000 Uiso R
H283 H -0.0796 0.4494 -0.7809 0.0350 1.0000 Uiso R

loop_
_atom_site_aniso_label
_atom_site_aniso_U_11
_atom_site_aniso_U_22
_atom_site_aniso_U_33
_atom_site_aniso_U_23
_atom_site_aniso_U_13
_atom_site_aniso_U_12
Br1 0.0375(2) 0.01517(19) 0.0491(2) -0.00358(13) 0.02056(14) -0.00386(12)
Br2 0.0357(2) 0.01404(18) 0.0528(2) -0.00379(13) 0.02176(14) -0.00258(12)
O1 0.0302(14) 0.0169(14) 0.072(2) 0.0000(13) 0.0308(14) 0.0034(11)
O2 0.053(2) 0.0208(17) 0.117(3) -0.0031(17) 0.066(2) 0.0005(14)
O3 0.0372(16) 0.0193(15) 0.081(2) 0.0038(14) 0.0386(16) 0.0065(12)
O4 0.0266(13) 0.0133(13) 0.0549(17) 0.0047(11) 0.0175(11) 0.0049(10)
N1 0.0192(14) 0.0127(13) 0.0301(14) -0.0013(10) 0.0099(10) 0.0008(10)
N2 0.0259(16) 0.0126(14) 0.0475(19) 0.0001(11) 0.0217(13) 0.0011(11)
N3 0.0226(15) 0.0152(14) 0.0384(16) 0.0016(11) 0.0175(12) -0.0002(10)
N4 0.0171(13) 0.0132(13) 0.0268(13) 0.0007(9) 0.0086(10) 0.0000(10)
C1 0.0174(15) 0.0129(14) 0.0237(14) 0.0018(10) 0.0057(11) -0.0002(11)
C2 0.0180(14) 0.0154(15) 0.0233(14) 0.0007(10) 0.0071(11) -0.0029(11)
C3 0.0183(15) 0.0186(16) 0.0268(15) 0.0009(11) 0.0073(12) -0.0008(11)
C4 0.0213(15) 0.0169(16) 0.0305(16) 0.0031(12) 0.0063(12) -0.0011(12)
C5 0.0197(15) 0.0178(16) 0.0297(16) 0.0059(12) 0.0054(11) -0.0021(11)
C6 0.0237(16) 0.0257(18) 0.0282(16) 0.0018(13) 0.0116(12) -0.0063(13)
C7 0.0257(16) 0.0155(15) 0.0310(16) -0.0046(12) 0.0121(12) -0.0039(12)
C8 0.0226(13) 0.0181(17) 0.0337(16) 0.0065(12) 0.0096(12) -0.0002(12)
C9 0.0211(15) 0.0203(17) 0.0347(17) 0.0049(12) 0.0081(12) -0.0033(11)
C10 0.0152(13) 0.0217(17) 0.0285(15) 0.0048(12) 0.0047(11) -0.0021(11)
C11 0.0197(15) 0.0216(17) 0.0284(15) -0.0001(12) 0.0101(12) -0.0032(11)
C12 0.0211(14) 0.0181(16) 0.0280(15) -0.0017(11) 0.0104(11) -0.0035(11)
C13 0.0171(14) 0.0157(15) 0.0230(14) 0.0013(10) 0.0054(10) -0.0028(11)
C14 0.0182(14) 0.0178(16) 0.0283(15) -0.0004(11) 0.0085(11) -0.0016(11)
C15 0.0183(15) 0.0130(15) 0.0319(16) -0.0005(11) 0.0074(11) -0.0007(11)
C16 0.0180(16) 0.0149(15) 0.0224(14) 0.0002(10) 0.0070(11) -0.0020(11)
C17 0.0223(16) 0.0148(15) 0.0209(13) -0.0005(10) 0.0087(11) -0.0017(11)
C18 0.0353(19) 0.0222(18) 0.0259(16) -0.0034(12) 0.0051(13) -0.0019(14)
C19 0.0273(16) 0.0187(17) 0.0289(16) 0.0013(12) 0.0059(12) 0.0036(12)
C20 0.0221(15) 0.0169(16) 0.0232(14) 0.0019(10) 0.0098(11) 0.0000(11)
C21 0.0171(16) 0.033(2) 0.047(2) 0.0009(16) 0.0086(14) -0.0069(14)
C22 0.054(2) 0.034(2) 0.0341(18) 0.0133(16) 0.0277(17) 0.0209(19)
C23 0.0167(14) 0.0145(15) 0.0223(14) 0.0019(10) 0.0063(10) -0.0026(10)
C24 0.0343(18) 0.028(2) 0.0298(17) 0.0032(14) 0.0180(14) 0.0055(14)
C25 0.0176(15) 0.031(2) 0.0379(18) 0.0039(14) 0.0054(13) -0.0038(13)
C26 0.0173(14) 0.0146(15) 0.0261(14) 0.0015(11) 0.0077(11) -0.0015(11)
C27 0.0297(19) 0.028(2) 0.0279(17) -0.0019(14) 0.0000(13) 0.0067(14)
C28 0.0301(18) 0.0253(18) 0.0228(15) -0.0051(12) 0.0067(12) -0.0037(13)

loop_
_atom_type_symbol
_atom_type_scat_dispersion_real
_atom_type_scat_dispersion_imag
_atom_type_scat_Cromer_Mann_a1
_atom_type_scat_Cromer_Mann_b1
_atom_type_scat_Cromer_Mann_a2
_atom_type_scat_Cromer_Mann_b2
_atom_type_scat_Cromer_Mann_a3
_atom_type_scat_Cromer_Mann_b3
_atom_type_scat_Cromer_Mann_a4
_atom_type_scat_Cromer_Mann_b4
_atom_type_scat_Cromer_Mann_c
_atom_type_scat_source
C 0.0033 0.0016 2.3100 20.8439 1.0200 10.2075 1.5886 0.5687 0.8650 51.6512 0.2156 'International Tables Vol C 4.2.6.8 and 6.1.1.4'
H 0.0000 0.0000 0.4930 10.5109 0.3229 26.1257 0.1402 3.1424 0.0408 57.7998 0.0030 'International Tables Vol C 4.2.6.8 and 6.1.1.4'
Br -0.2901 2.4595 17.1789 2.1723 5.2358 16.5796 5.6377 0.2609 3.9851 41.4328 2.9557 'International Tables Vol C 4.2.6.8 and 6.1.1.4'
O 0.0106 0.0060 3.0485 13.2771 2.2868 5.7011 1.5463 0.3239 0.8670 32.9089 0.2508 'International Tables Vol C 4.2.6.8 and 6.1.1.4'
N 0.0061 0.0033 12.2126 0.0057 3.1322 9.8933 2.0125 28.9975 1.1663 0.5826 -11.5290 'International Tables Vol C 4.2.6.8 and 6.1.1.4'

loop_
_geom_angle_atom_site_label_1
_geom_angle_atom_site_label_2
_geom_angle_atom_site_label_3
_geom_angle
_geom_angle_publ_flag
O1 N1 C1 126.2(3) yes
O1 N1 C23 120.3(3) yes
C1 N1 C23 113.3(3) yes
O2 N2 C1 125.7(3) yes
O2 N2 C26 120.7(3) yes
C1 N2 C26 113.5(3) yes
O3 N3 C16 126.7(3) yes
O3 N3 C17 120.3(3) yes
C16 N3 C17 112.9(3) yes
O4 N4 C16 126.0(3) yes
O4 N4 C20 120.3(3) yes
C16 N4 C20 113.6(3) yes
N1 C1 N2 108.5(3) yes
N1 C1 C2 124.9(3) yes
N2 C1 C2 126.6(3) yes
C1 C2 C3 119.3(3) yes
C1 C2 C7 121.1(3) yes
C3 C2 C7 119.5(3) yes
C2 C3 C4 119.7(3) yes
C2 C3 H31 120.3 no
C4 C3 H31 120.0 no
Br1 C4 C3 119.0(3) yes
Br1 C4 C5 119.6(3) yes
C3 C4 C5 121.4(3) yes
C4 C5 C6 118.1(3) yes
C4 C5 C8 120.8(3) yes
C6 C5 C8 121.1(3) yes
C5 C6 C7 121.1(3) yes
C5 C6 H61 119.3 no
C7 C6 H61 119.6 no
C2 C7 C6 120.1(3) yes
C2 C7 H71 119.8 no
C6 C7 H71 120.0 no
C5 C8 C9 179.4(4) yes
C8 C9 C10 177.5(4) yes
C9 C10 C11 121.1(3) yes
C9 C10 C15 121.4(3) yes
C11 C10 C15 117.5(3) yes
C10 C11 C12 121.2(3) yes
C10 C11 H111 119.2 no
C12 C11 H111 119.6 no
C11 C12 C13 119.5(3) yes
C11 C12 H121 120.4 no
C13 C12 H121 120.1 no
C12 C13 C14 119.6(3) yes
C12 C13 C16 121.6(3) yes
C14 C13 C16 118.9(3) yes
C13 C14 C15 120.0(3) yes
C13 C14 H141 119.9 no
C15 C14 H141 120.1 no
Br2 C15 C10 119.2(3) yes
Br2 C15 C14 118.6(3) yes
C10 C15 C14 122.2(3) yes
C13 C16 N3 125.4(3) yes
C13 C16 N4 125.4(3) yes
N3 C16 N4 109.2(3) yes
N3 C17 C18 107.2(3) yes
N3 C17 C19 108.4(3) yes
C18 C17 C19 108.6(3) yes
N3 C17 C20 101.9(3) yes
C18 C17 C20 114.9(3) yes
C19 C17 C20 115.2(3) yes
C17 C18 H181 109.3 no
C17 C18 H182 109.5 no
H181 C18 H182 109.5 no
C17 C18 H183 109.6 no
H181 C18 H183 109.5 no
H182 C18 H183 109.5 no
C17 C19 H191 109.5 no
C17 C19 H192 109.6 no
H191 C19 H192 109.5 no
C17 C19 H193 109.2 no
H191 C19 H193 109.5 no
H192 C19 H193 109.5 no
C17 C20 N4 102.2(2) yes
C17 C20 C21 114.4(3) yes
N4 C20 C21 108.0(3) yes
C17 C20 C22 115.5(3) yes
N4 C20 C22 106.7(3) yes
C21 C20 C22 109.3(3) yes
C20 C21 H211 109.4 no
C20 C21 H212 109.4 no
H211 C21 H212 109.5 no
C20 C21 H213 109.6 no
H211 C21 H213 109.5 no
H212 C21 H213 109.5 no
C20 C22 H221 109.2 no
C20 C22 H222 109.7 no
H221 C22 H222 109.5 no
C20 C22 H223 109.5 no
H221 C22 H223 109.5 no
H222 C22 H223 109.5 no
N1 C23 C24 108.6(3) yes
N1 C23 C25 106.3(3) yes
C24 C23 C25 109.0(3) yes
N1 C23 C26 101.9(2) yes
C24 C23 C26 116.2(3) yes
C25 C23 C26 114.0(3) yes
C23 C24 H241 109.4 no
C23 C24 H242 109.0 no
H241 C24 H242 109.5 no
C23 C24 H243 109.9 no
H241 C24 H243 109.5 no
H242 C24 H243 109.5 no
C23 C25 H251 109.4 no
C23 C25 H252 109.5 no
H251 C25 H252 109.5 no
C23 C25 H253 109.5 no
H251 C25 H253 109.5 no
H252 C25 H253 109.5 no
C23 C26 N2 102.2(3) yes
C23 C26 C27 114.2(3) yes
N2 C26 C27 107.2(3) yes
C23 C26 C28 115.0(3) yes
N2 C26 C28 108.1(3) yes
C27 C26 C28 109.5(3) yes
C26 C27 H271 109.3 no
C26 C27 H272 109.7 no
H271 C27 H272 109.5 no
C26 C27 H273 109.4 no
H271 C27 H273 109.5 no
H272 C27 H273 109.5 no
C26 C28 H281 109.9 no
C26 C28 H282 109.4 no
H281 C28 H282 109.5 no
C26 C28 H283 109.1 no
H281 C28 H283 109.5 no
H282 C28 H283 109.5 no

loop_
_geom_bond_atom_site_label_1
_geom_bond_atom_site_label_2
_geom_bond_distance
_geom_bond_publ_flag
Br1 C4 1.883(4) yes
Br2 C15 1.885(3) yes
O1 N1 1.280(4) yes
O2 N2 1.269(4) yes
O3 N3 1.284(4) yes
O4 N4 1.291(4) yes
N1 C1 1.355(4) yes
N1 C23 1.508(4) yes
N2 C1 1.353(4) yes
N2 C26 1.498(4) yes
N3 C16 1.348(5) yes
N3 C17 1.506(4) yes
N4 C16 1.340(4) yes
N4 C20 1.493(4) yes
C1 C2 1.462(5) yes
C2 C3 1.399(5) yes
C2 C7 1.405(5) yes
C3 C4 1.383(5) yes
C3 H31 0.950 no
C4 C5 1.406(5) yes
C5 C6 1.401(5) yes
C5 C8 1.435(5) yes
C6 C7 1.380(5) yes
C6 H61 0.950 no
C7 H71 0.950 no
C8 C9 1.202(4) yes
C9 C10 1.426(5) yes
C10 C11 1.411(5) yes
C10 C15 1.399(5) yes
C11 C12 1.398(5) yes
C11 H111 0.950 no
C12 C13 1.404(4) yes
C12 H121 0.950 no
C13 C14 1.401(5) yes
C13 C16 1.469(5) yes
C14 C15 1.376(5) yes
C14 H141 0.950 no
C17 C18 1.529(5) yes
C17 C19 1.523(5) yes
C17 C20 1.563(5) yes
C18 H181 0.950 no
C18 H182 0.950 no
C18 H183 0.950 no
C19 H191 0.950 no
C19 H192 0.950 no
C19 H193 0.950 no
C20 C21 1.527(5) yes
C20 C22 1.531(5) yes
C21 H211 0.950 no
C21 H212 0.950 no
C21 H213 0.950 no
C22 H221 0.950 no
C22 H222 0.950 no
C22 H223 0.950 no
C23 C24 1.520(5) yes
C23 C25 1.532(5) yes
C23 C26 1.563(5) yes
C24 H241 0.950 no
C24 H242 0.950 no
C24 H243 0.950 no
C25 H251 0.950 no
C25 H252 0.950 no
C25 H253 0.950 no
C26 C27 1.524(5) yes
C26 C28 1.517(5) yes
C27 H271 0.950 no
C27 H272 0.950 no
C27 H273 0.950 no
C28 H281 0.950 no
C28 H282 0.950 no
C28 H283 0.950 no
